data_2312751
loop_
_publ_author_name
'Ballirano, Paolo'
'Celata, Beatrice'
'Pacella, Alessandro'
'Bloise, Andrea'
'Bosi, Ferdinando'

_publ_section_title
;
 Crystal structure and doping in synthetic enstatite: an analysis of
 Li/Fe<sup>3+</sup>-doped single-crystal samples.
;
_journal_issue 1
_journal_name_full 'Acta crystallographica Section B, Structural science, crystal engineering and materials'
_journal_paper_doi 10.1107/S2052520624011624
_journal_volume 81
_journal_year 2025
_chemical_formula_moiety 'Si, 3(O), 0.157(Fe), 0.687(Mg), 0.157(Li)'
_chemical_formula_sum 'Fe0.16 Li0.16 Mg0.69 O3 Si'
_chemical_formula_weight 102.62
_space_group_crystal_system orthorhombic
_space_group_IT_number 61
_space_group_name_Hall '-P 2ac 2ab'
_space_group_name_H-M_alt 'P b c a'
_audit_creation_method SHELXL-2019/3
_cell_angle_alpha 90
_cell_angle_beta 90
_cell_angle_gamma 90
_cell_formula_units_Z 16
_cell_length_a 18.1718(4)
_cell_length_b 8.7706(2)
_cell_length_c 5.19920(10)
_cell_measurement_reflns_used 9569
_cell_measurement_temperature 293(2)
_cell_measurement_theta_max 45.23
_cell_measurement_theta_min 3.43
_cell_volume 828.64(3)
_computing_cell_refinement 'Apex3 (Bruker AXS Inc., 2016)'
_computing_data_collection 'Apex3 (Bruker AXS Inc., 2016)'
_computing_data_reduction 'Apex3 (Bruker AXS Inc., 2016)'
_computing_structure_refinement 'SHELXL-2019/3 (Sheldrick, 2019)'
_diffrn_ambient_temperature 293(2)
_diffrn_detector_area_resol_mean 512
_diffrn_measured_fraction_theta_full 0.981
_diffrn_measured_fraction_theta_max 0.992
_diffrn_measurement_device_type 'Bruker Smart Breeze'
_diffrn_measurement_method '\f and \w scans'
_diffrn_radiation_monochromator graphite
_diffrn_radiation_type MoK\a
_diffrn_radiation_wavelength 0.71073
_diffrn_reflns_av_R_equivalents 0.0196
_diffrn_reflns_av_unetI/netI 0.0137
_diffrn_reflns_Laue_measured_fraction_full 0.981
_diffrn_reflns_Laue_measured_fraction_max 0.992
_diffrn_reflns_limit_h_max 29
_diffrn_reflns_limit_h_min -36
_diffrn_reflns_limit_k_max 17
_diffrn_reflns_limit_k_min -13
_diffrn_reflns_limit_l_max 10
_diffrn_reflns_limit_l_min -10
_diffrn_reflns_number 20229
_diffrn_reflns_point_group_measured_fraction_full 0.981
_diffrn_reflns_point_group_measured_fraction_max 0.992
_diffrn_reflns_theta_full 25.242
_diffrn_reflns_theta_max 45.296
_diffrn_reflns_theta_min 3.228
_diffrn_source 'fine-focus sealed tube'
_exptl_absorpt_coefficient_mu 2.130
_exptl_absorpt_correction_T_max 0.880
_exptl_absorpt_correction_T_min 0.638
_exptl_absorpt_correction_type multi-scan
_exptl_absorpt_process_details 'SADABS (Sheldrick, 2015)'
_exptl_crystal_density_diffrn 3.290
_exptl_crystal_density_meas ?
_exptl_crystal_description anhedral
_exptl_crystal_F_000 877
_exptl_crystal_size_max 0.240
_exptl_crystal_size_mid 0.180
_exptl_crystal_size_min 0.060
_exptl_transmission_factor_max 0.883
_exptl_transmission_factor_min 0.629
_refine_diff_density_max 0.484
_refine_diff_density_min -0.443
_refine_diff_density_rms 0.080
_refine_ls_extinction_coef 0.0110(6)
_refine_ls_extinction_expression Fc^*^=kFc[1+0.001xFc^2^\l^3^/sin(2\q)]^-1/4^
_refine_ls_extinction_method 'SHELXL-2019/3 (Sheldrick 2019)'
_refine_ls_goodness_of_fit_ref 1.168
_refine_ls_hydrogen_treatment undef
_refine_ls_matrix_type full
_refine_ls_number_parameters 95
_refine_ls_number_reflns 3458
_refine_ls_number_restraints 0
_refine_ls_restrained_S_all 1.168
_refine_ls_R_factor_all 0.0212
_refine_ls_R_factor_gt 0.0188
_refine_ls_shift/su_max 0.002
_refine_ls_shift/su_mean 0.000
_refine_ls_structure_factor_coef Fsqd
_refine_ls_weighting_details 'w=1/[\s^2^(Fo^2^)+(0.0129P)^2^+0.1879P] where P=(Fo^2^+2Fc^2^)/3'
_refine_ls_weighting_scheme calc
_refine_ls_wR_factor_gt 0.0399
_refine_ls_wR_factor_ref 0.0406
_reflns_Friedel_coverage 0.000
_reflns_number_gt 3231
_reflns_number_total 3458
_reflns_threshold_expression 'I > 2\s(I)'
_cod_data_source_file ra5147.cif
_cod_data_source_block OPX_3
_cod_depositor_comments
;
The following automatic conversions were performed:

data item '_exptl_crystal_density_meas' value 'not measured' was
changed to '?' -- the value is perceived as not measured.

Automatic conversion script
Id: cif_fix_values 8170 2020-07-09 18:12:32Z antanas 
;
_cod_database_code 2312751
_shelx_shelxl_version_number 2019/3
_shelx_space_group_comment
;
The symmetry employed for this shelxl refinement is uniquely defined
by the following loop, which should always be used as a source of
symmetry information in preference to the above space-group names.
They are only intended as comments.
;
_shelx_estimated_absorpt_t_min 0.629
_shelx_estimated_absorpt_t_max 0.883

loop_
_space_group_symop_operation_xyz
'x, y, z'
'-x+1/2, -y, z+1/2'
'-x, y+1/2, -z+1/2'
'x+1/2, -y+1/2, -z'
'-x, -y, -z'
'x-1/2, y, -z-1/2'
'x, -y-1/2, z-1/2'
'-x-1/2, y-1/2, z'

loop_
_atom_site_label
_atom_site_type_symbol
_atom_site_fract_x
_atom_site_fract_y
_atom_site_fract_z
_atom_site_U_iso_or_equiv
_atom_site_adp_type
_atom_site_occupancy
_atom_site_site_symmetry_order
_atom_site_calc_flag
_atom_site_refinement_flags_posn
_atom_site_refinement_flags_adp
_atom_site_refinement_flags_occupancy
_atom_site_disorder_assembly
_atom_site_disorder_group
Mg1 Mg 0.37534(2) 0.64975(2) 0.87437(2) 0.00581(3) Uani 0.6865(9) 1 d . . P . .
Fe1 Fe 0.37534(2) 0.64975(2) 0.87437(2) 0.00581(3) Uani 0.3135(9) 1 d . . P . .
Mg2 Mg 0.37650(2) 0.48689(3) 0.36523(5) 0.00829(5) Uani 0.6865(9) 1 d . . P . .
Li2 Li 0.37650(2) 0.48689(3) 0.36523(5) 0.00829(5) Uani 0.3135(9) 1 d . . P . .
Si1A Si 0.27250(2) 0.34081(2) 0.05404(2) 0.00393(3) Uani 0.886(16) 1 d . . P . .
Si1B Si 0.27250(2) 0.34081(2) 0.05404(2) 0.00393(3) Uani 0.114(16) 1 d . . P . .
Si2A Si 0.47402(2) 0.33749(2) 0.79363(3) 0.00404(3) Uani 0.886(16) 1 d . . P . .
Si2B Si 0.47402(2) 0.33749(2) 0.79363(3) 0.00404(3) Uani 0.114(16) 1 d . . P . .
O1A O 0.18354(2) 0.33734(4) 0.04383(7) 0.00587(5) Uani 0.254(16) 1 d . . P . .
O2A O 0.31006(2) 0.50439(4) 0.04793(7) 0.00688(5) Uani 0.254(16) 1 d . . P . .
O3A O 0.30382(2) 0.22610(4) 0.83055(7) 0.00696(5) Uani 0.254(16) 1 d . . P . .
O1B O 0.56344(2) 0.33808(4) 0.79630(7) 0.00592(5) Uani 0.254(16) 1 d . . P . .
O2B O 0.43426(2) 0.48839(4) 0.69697(7) 0.00767(5) Uani 0.254(16) 1 d . . P . .
O3B O 0.44749(2) 0.20110(4) 0.59206(7) 0.00744(5) Uani 0.254(16) 1 d . . P . .
O1AA O 0.18354(2) 0.33734(4) 0.04383(7) 0.00587(5) Uani 0.746(16) 1 d . . P . .
O2AA O 0.31006(2) 0.50439(4) 0.04793(7) 0.00688(5) Uani 0.746(16) 1 d . . P . .
O3AA O 0.30382(2) 0.22610(4) 0.83055(7) 0.00696(5) Uani 0.746(16) 1 d . . P . .
O1BA O 0.56344(2) 0.33808(4) 0.79630(7) 0.00592(5) Uani 0.746(16) 1 d . . P . .
O2BA O 0.43426(2) 0.48839(4) 0.69697(7) 0.00767(5) Uani 0.746(16) 1 d . . P . .
O3BA O 0.44749(2) 0.20110(4) 0.59206(7) 0.00744(5) Uani 0.746(16) 1 d . . P . .

loop_
_atom_site_aniso_label
_atom_site_aniso_U_11
_atom_site_aniso_U_22
_atom_site_aniso_U_33
_atom_site_aniso_U_23
_atom_site_aniso_U_13
_atom_site_aniso_U_12
Mg1 0.00508(5) 0.00683(5) 0.00554(5) -0.00071(3) -0.00081(3) 0.00024(3)
Fe1 0.00508(5) 0.00683(5) 0.00554(5) -0.00071(3) -0.00081(3) 0.00024(3)
Mg2 0.00897(10) 0.00851(9) 0.00739(9) 0.00084(7) -0.00244(7) -0.00123(7)
Li2 0.00897(10) 0.00851(9) 0.00739(9) 0.00084(7) -0.00244(7) -0.00123(7)
Si1A 0.00356(4) 0.00445(4) 0.00377(5) -0.00011(3) 0.00023(3) -0.00053(3)
Si1B 0.00356(4) 0.00445(4) 0.00377(5) -0.00011(3) 0.00023(3) -0.00053(3)
Si2A 0.00357(4) 0.00447(4) 0.00408(5) 0.00017(3) -0.00041(3) 0.00042(3)
Si2B 0.00357(4) 0.00447(4) 0.00408(5) 0.00017(3) -0.00041(3) 0.00042(3)
O1A 0.00347(10) 0.00784(11) 0.00630(11) -0.00056(9) 0.00017(8) -0.00005(8)
O2A 0.00769(11) 0.00537(11) 0.00759(12) 0.00082(9) -0.00034(9) -0.00258(9)
O3A 0.00573(11) 0.01000(12) 0.00517(11) -0.00318(9) -0.00015(8) 0.00042(9)
O1B 0.00369(10) 0.00791(11) 0.00616(11) 0.00024(9) -0.00043(8) -0.00020(8)
O2B 0.00808(12) 0.00735(11) 0.00758(12) 0.00213(10) -0.00009(9) 0.00322(9)
O3B 0.00592(11) 0.00974(12) 0.00666(11) -0.00395(10) 0.00025(8) -0.00095(9)
O1AA 0.00347(10) 0.00784(11) 0.00630(11) -0.00056(9) 0.00017(8) -0.00005(8)
O2AA 0.00769(11) 0.00537(11) 0.00759(12) 0.00082(9) -0.00034(9) -0.00258(9)
O3AA 0.00573(11) 0.01000(12) 0.00517(11) -0.00318(9) -0.00015(8) 0.00042(9)
O1BA 0.00369(10) 0.00791(11) 0.00616(11) 0.00024(9) -0.00043(8) -0.00020(8)
O2BA 0.00808(12) 0.00735(11) 0.00758(12) 0.00213(10) -0.00009(9) 0.00322(9)
O3BA 0.00592(11) 0.00974(12) 0.00666(11) -0.00395(10) 0.00025(8) -0.00095(9)

loop_
_atom_type_symbol
_atom_type_description
_atom_type_scat_dispersion_real
_atom_type_scat_dispersion_imag
_atom_type_scat_source
Oi Oi 0.0080 0.0060 'International Tables Vol C Tables 4.2.6.8 and 6.1.1.4'
Oi OiI 0.0080 0.0060 'International Tables Vol C Tables 4.2.6.8 and 6.1.1.4'
Si Si 0.0720 0.0710 'International Tables Vol C Tables 4.2.6.8 and 6.1.1.4'
O O 0.0106 0.0060 'International Tables Vol C Tables 4.2.6.8 and 6.1.1.4'
Mg Mg 0.0486 0.0363 'International Tables Vol C Tables 4.2.6.8 and 6.1.1.4'
Si Si 0.0817 0.0704 'International Tables Vol C Tables 4.2.6.8 and 6.1.1.4'
Fe Fe 0.3463 0.8444 'International Tables Vol C Tables 4.2.6.8 and 6.1.1.4'
Li Li -0.0003 0.0001 'International Tables Vol C Tables 4.2.6.8 and 6.1.1.4'

loop_
_geom_angle_atom_site_label_1
_geom_angle_atom_site_label_2
_geom_angle_atom_site_label_3
_geom_angle
_geom_angle_site_symmetry_1
_geom_angle_site_symmetry_3
_geom_angle_publ_flag
O2A Mg1 O2B 94.361(16) 1_556 . ?
O2A Mg1 O1A 96.149(15) 1_556 2_565 ?
O2B Mg1 O1A 86.052(15) . 2_565 ?
O2A Mg1 O1B 88.726(15) 1_556 5_667 ?
O2B Mg1 O1B 97.578(15) . 5_667 ?
O1A Mg1 O1B 173.705(15) 2_565 5_667 ?
O2A Mg1 O1A 90.450(15) 1_556 8_666 ?
O2B Mg1 O1A 175.077(15) . 8_666 ?
O1A Mg1 O1A 92.404(13) 2_565 8_666 ?
O1B Mg1 O1A 83.553(14) 5_667 8_666 ?
O2A Mg1 O1B 171.237(15) 1_556 3_656 ?
O2B Mg1 O1B 94.314(15) . 3_656 ?
O1A Mg1 O1B 83.222(14) 2_565 3_656 ?
O1B Mg1 O1B 91.353(13) 5_667 3_656 ?
O1A Mg1 O1B 80.854(14) 8_666 3_656 ?
O2A Mg1 Mg2 44.393(12) 1_556 1_556 ?
O2B Mg1 Mg2 93.039(12) . 1_556 ?
O1A Mg1 Mg2 140.417(12) 2_565 1_556 ?
O1B Mg1 Mg2 44.836(11) 5_667 1_556 ?
O1A Mg1 Mg2 91.129(11) 8_666 1_556 ?
O1B Mg1 Mg2 136.176(11) 3_656 1_556 ?
O2A Mg1 Mg2 95.767(13) 1_556 . ?
O2B Mg1 Mg2 41.788(12) . . ?
O1A Mg1 Mg2 44.300(11) 2_565 . ?
O1B Mg1 Mg2 139.282(12) 5_667 . ?
O1A Mg1 Mg2 136.640(11) 8_666 . ?
O1B Mg1 Mg2 89.886(11) 3_656 . ?
Mg2 Mg1 Mg2 122.410(10) 1_556 . ?
O2A Mg1 Mg1 138.182(11) 1_556 7_575 ?
O2B Mg1 Mg1 90.830(11) . 7_575 ?
O1A Mg1 Mg1 42.830(10) 2_565 7_575 ?
O1B Mg1 Mg1 131.633(11) 5_667 7_575 ?
O1A Mg1 Mg1 84.877(11) 8_666 7_575 ?
O1B Mg1 Mg1 40.395(10) 3_656 7_575 ?
Mg2 Mg1 Mg1 175.140(8) 1_556 7_575 ?
Mg2 Mg1 Mg1 62.428(6) . 7_575 ?
O2A Mg1 Mg1 89.032(11) 1_556 7_576 ?
O2B Mg1 Mg1 141.122(11) . 7_576 ?
O1A Mg1 Mg1 132.123(11) 2_565 7_576 ?
O1B Mg1 Mg1 43.710(10) 5_667 7_576 ?
O1A Mg1 Mg1 39.848(10) 8_666 7_576 ?
O1B Mg1 Mg1 84.987(11) 3_656 7_576 ?
Mg2 Mg1 Mg1 63.312(6) 1_556 7_576 ?
Mg2 Mg1 Mg1 174.259(8) . 7_576 ?
Mg1 Mg1 Mg1 111.846(7) 7_575 7_576 ?
O2B Mg2 O2A 173.26(2) . . ?
O2B Mg2 O1B 93.892(17) . 5_666 ?
O2A Mg2 O1B 85.887(16) . 5_666 ?
O2B Mg2 O1A 83.558(17) . 2_565 ?
O2A Mg2 O1A 89.711(17) . 2_565 ?
O1B Mg2 O1A 84.766(17) 5_666 2_565 ?
O2B Mg2 O3A 111.812(18) . 7_565 ?
O2A Mg2 O3A 70.051(15) . 7_565 ?
O1B Mg2 O3A 151.464(19) 5_666 7_565 ?
O1A Mg2 O3A 109.429(17) 2_565 7_565 ?
O2B Mg2 O3B 102.632(16) . 7_565 ?
O2A Mg2 O3B 84.109(16) . 7_565 ?
O1B Mg2 O3B 89.232(16) 5_666 7_565 ?
O1A Mg2 O3B 171.683(18) 2_565 7_565 ?
O3A Mg2 O3B 73.672(15) 7_565 7_565 ?
O2B Mg2 Si1A 147.989(16) . . ?
O2A Mg2 Si1A 34.035(11) . . ?
O1B Mg2 Si1A 117.569(14) 5_666 . ?
O1A Mg2 Si1A 103.911(13) 2_565 . ?
O3A Mg2 Si1A 36.217(10) 7_565 . ?
O3B Mg2 Si1A 73.825(11) 7_565 . ?
O2B Mg2 Mg1 138.243(16) . 1_554 ?
O2A Mg2 Mg1 42.011(11) . 1_554 ?
O1B Mg2 Mg1 44.353(11) 5_666 1_554 ?
O1A Mg2 Mg1 91.349(13) 2_565 1_554 ?
O3A Mg2 Mg1 108.957(13) 7_565 1_554 ?
O3B Mg2 Mg1 80.334(11) 7_565 1_554 ?
Si1A Mg2 Mg1 73.395(7) . 1_554 ?
O2A Si1A O1A 116.459(19) . . ?
O2A Si1A O3A 113.01(2) . 1_554 ?
O1A Si1A O3A 108.190(18) . 1_554 ?
O2A Si1A O3A 100.950(19) . 7_565 ?
O1A Si1A O3A 111.452(19) . 7_565 ?
O3A Si1A O3A 106.199(13) 1_554 7_565 ?
O2A Si1A Mg2 46.221(14) . . ?
O1A Si1A Mg2 134.624(15) . . ?
O3A Si1A Mg2 117.158(14) 1_554 . ?
O3A Si1A Mg2 55.074(14) 7_565 . ?
O2A Si1A Mg1 110.599(14) . 2_564 ?
O1A Si1A Mg1 33.774(13) . 2_564 ?
O3A Si1A Mg1 133.200(14) 1_554 2_564 ?
O3A Si1A Mg1 81.013(13) 7_565 2_564 ?
Mg2 Si1A Mg1 104.907(7) . 2_564 ?
O2A Si1A Mg2 86.103(15) . 2_564 ?
O1A Si1A Mg2 33.589(14) . 2_564 ?
O3A Si1A Mg2 111.118(14) 1_554 2_564 ?
O3A Si1A Mg2 135.540(14) 7_565 2_564 ?
Mg2 Si1A Mg2 121.599(7) . 2_564 ?
Mg1 Si1A Mg2 55.912(5) 2_564 2_564 ?
O2B Si2A O1B 117.04(2) . . ?
O2B Si2A O3B 109.48(2) . 7_566 ?
O1B Si2A O3B 106.444(19) . 7_566 ?
O2B Si2A O3B 105.55(2) . . ?
O1B Si2A O3B 107.320(19) . . ?
O3B Si2A O3B 111.012(14) 7_566 . ?
O2B Si2A Mg2 33.894(15) . . ?
O1B Si2A Mg2 124.768(15) . . ?
O3B Si2A Mg2 125.846(14) 7_566 . ?
O3B Si2A Mg2 71.863(15) . . ?
O2B Si2A Mg2 84.513(15) . 5_666 ?
O1B Si2A Mg2 32.830(13) . 5_666 ?
O3B Si2A Mg2 125.488(15) 7_566 5_666 ?
O3B Si2A Mg2 115.209(14) . 5_666 ?
Mg2 Si2A Mg2 95.420(7) . 5_666 ?
O2B Si2A Mg1 121.606(15) . 5_667 ?
O1B Si2A Mg1 31.788(13) . 5_667 ?
O3B Si2A Mg1 75.771(13) 7_566 5_667 ?
O3B Si2A Mg1 127.317(14) . 5_667 ?
Mg2 Si2A Mg1 147.412(7) . 5_667 ?
Mg2 Si2A Mg1 53.763(5) 5_666 5_667 ?
Si1A O1A Mg1 119.90(2) . 2_564 ?
Si1A O1A Mg2 121.24(2) . 2_564 ?
Mg1 O1A Mg2 93.413(15) 2_564 2_564 ?
Si1A O1A Mg1 121.657(19) . 8_654 ?
Mg1 O1A Mg1 97.321(15) 2_564 8_654 ?
Mg2 O1A Mg1 96.990(16) 2_564 8_654 ?
Si1A O2A Mg1 148.85(2) . 1_554 ?
Si1A O2A Mg2 99.74(2) . . ?
Mg1 O2A Mg2 93.597(16) 1_554 . ?
Si1A O3A Si1A 135.61(2) 1_556 7_566 ?
Si1A O3A Mg2 130.08(2) 1_556 7_566 ?
Si1A O3A Mg2 88.708(17) 7_566 7_566 ?
Si2A O1B Mg1 123.46(2) . 5_667 ?
Si2A O1B Mg2 121.88(2) . 5_666 ?
Mg1 O1B Mg2 90.813(15) 5_667 5_666 ?
Si2A O1B Mg1 120.289(19) . 3_646 ?
Mg1 O1B Mg1 95.896(14) 5_667 3_646 ?
Mg2 O1B Mg1 97.362(16) 5_666 3_646 ?
Si2A O2B Mg1 133.37(2) . . ?
Si2A O2B Mg2 120.07(2) . . ?
Mg1 O2B Mg2 96.908(17) . . ?
Si2A O3B Si2A 130.70(2) 7_565 . ?
Si2A O3B Mg2 122.69(2) 7_565 7_566 ?
Si2A O3B Mg2 105.250(18) . 7_566 ?

loop_
_geom_bond_atom_site_label_1
_geom_bond_atom_site_label_2
_geom_bond_distance
_geom_bond_site_symmetry_2
_geom_bond_publ_flag
Mg1 O2A 1.9613(4) 1_556 ?
Mg1 O2B 2.0000(4) . ?
Mg1 O1A 2.0276(4) 2_565 ?
Mg1 O1B 2.0447(4) 5_667 ?
Mg1 O1A 2.1512(4) 8_666 ?
Mg1 O1B 2.1803(4) 3_656 ?
Mg1 Mg2 2.9246(3) 1_556 ?
Mg1 Mg2 3.0080(3) . ?
Mg1 Mg1 3.13852(14) 7_575 ?
Mg1 Mg1 3.13854(14) 7_576 ?
Mg2 O2B 2.0191(4) . ?
Mg2 O2A 2.0500(4) . ?
Mg2 O1B 2.0623(4) 5_666 ?
Mg2 O1A 2.1046(4) 2_565 ?
Mg2 O3A 2.2949(4) 7_565 ?
Mg2 O3B 2.5298(5) 7_565 ?
Mg2 Si1A 2.7983(3) . ?
Si1A O2A 1.5891(4) . ?
Si1A O1A 1.6177(4) . ?
Si1A O3A 1.6390(4) 1_554 ?
Si1A O3A 1.6538(4) 7_565 ?
Si2A O2B 1.5894(4) . ?
Si2A O1B 1.6251(3) . ?
Si2A O3B 1.6596(4) 7_566 ?
Si2A O3B 1.6618(4) . ?
